data_2235390
loop_
_publ_author_name
'Tang, Huang'
'Wang, Zhi-Yu'
'Liu, Yan-Cheng'

_publ_section_title
;
 6-[(2-Hydroxyethyl)amino]-7<i>H</i>-dibenzo[<i>de</i>,<i>h</i>]quinolin-7-one
;
_journal_coeditor_code CV5299
_journal_issue 7
_journal_name_full 'Acta Crystallographica Section E'
_journal_page_first o2004
_journal_paper_doi 10.1107/S1600536812024440
_journal_volume 68
_journal_year 2012
_chemical_formula_iupac 'C18 H14 N2 O2'
_chemical_formula_moiety 'C18 H14 N2 O2'
_chemical_formula_sum 'C18 H14 N2 O2'
_chemical_formula_weight 290.31
_chemical_name_systematic
;
6-[(2-Hydroxyethyl)amino]-7<i>H</i>-dibenzo[<i>de</i>,<i>h</i>]quinolin-7-one
;
_space_group_IT_number 14
_symmetry_cell_setting monoclinic
_symmetry_space_group_name_Hall '-P 2yn'
_symmetry_space_group_name_H-M 'P 1 21/n 1'
_atom_sites_solution_hydrogens geom
_atom_sites_solution_primary direct
_atom_sites_solution_secondary difmap
_audit_creation_method SHELXL-97
_cell_angle_alpha 90.00
_cell_angle_beta 100.113(2)
_cell_angle_gamma 90.00
_cell_formula_units_Z 4
_cell_length_a 9.8047(16)
_cell_length_b 12.865(2)
_cell_length_c 10.7623(17)
_cell_measurement_reflns_used 2722
_cell_measurement_temperature 296(2)
_cell_measurement_theta_max 26.80
_cell_measurement_theta_min 2.49
_cell_volume 1336.4(4)
_computing_cell_refinement 'SAINT (Bruker, 2007)'
_computing_data_collection 'APEX2 (Bruker, 2007)'
_computing_data_reduction 'SAINT (Bruker, 2007)'
_computing_molecular_graphics 'SHELXTL (Sheldrick, 2008)'
_computing_publication_material 'SHELXTL (Sheldrick, 2008)'
_computing_structure_refinement 'SHELXL97 (Sheldrick, 2008)'
_computing_structure_solution 'SHELXS97 (Sheldrick, 2008)'
_diffrn_ambient_temperature 296(2)
_diffrn_measured_fraction_theta_full 0.999
_diffrn_measured_fraction_theta_max 0.999
_diffrn_measurement_device_type 'Bruker APEXII CCD'
_diffrn_measurement_method '\f and \w scans'
_diffrn_radiation_monochromator graphite
_diffrn_radiation_source 'fine-focus sealed tube'
_diffrn_radiation_type MoK\a
_diffrn_radiation_wavelength 0.71073
_diffrn_reflns_av_R_equivalents 0.0226
_diffrn_reflns_av_sigmaI/netI 0.0234
_diffrn_reflns_limit_h_max 11
_diffrn_reflns_limit_h_min -10
_diffrn_reflns_limit_k_max 15
_diffrn_reflns_limit_k_min -15
_diffrn_reflns_limit_l_max 9
_diffrn_reflns_limit_l_min -12
_diffrn_reflns_number 6462
_diffrn_reflns_theta_full 25.05
_diffrn_reflns_theta_max 25.05
_diffrn_reflns_theta_min 2.49
_diffrn_standards_number 0
_exptl_absorpt_coefficient_mu 0.096
_exptl_absorpt_correction_T_max 0.9852
_exptl_absorpt_correction_T_min 0.9657
_exptl_absorpt_correction_type multi-scan
_exptl_absorpt_process_details '(SADABS; Sheldrick, 2007)'
_exptl_crystal_colour red
_exptl_crystal_density_diffrn 1.443
_exptl_crystal_density_method 'not measured'
_exptl_crystal_description rod
_exptl_crystal_F_000 608
_exptl_crystal_size_max 0.37
_exptl_crystal_size_mid 0.23
_exptl_crystal_size_min 0.16
_refine_diff_density_max 0.156
_refine_diff_density_min -0.182
_refine_ls_extinction_method none
_refine_ls_goodness_of_fit_ref 1.056
_refine_ls_hydrogen_treatment constr
_refine_ls_matrix_type full
_refine_ls_number_parameters 200
_refine_ls_number_reflns 2359
_refine_ls_number_restraints 0
_refine_ls_restrained_S_all 1.056
_refine_ls_R_factor_all 0.0496
_refine_ls_R_factor_gt 0.0410
_refine_ls_shift/su_max 0.000
_refine_ls_shift/su_mean 0.000
_refine_ls_structure_factor_coef Fsqd
_refine_ls_weighting_details 'calc w=1/[\s^2^(Fo^2^)+(0.0673P)^2^+0.2157P] where P=(Fo^2^+2Fc^2^)/3'
_refine_ls_weighting_scheme calc
_refine_ls_wR_factor_gt 0.1167
_refine_ls_wR_factor_ref 0.1238
_reflns_number_gt 1918
_reflns_number_total 2359
_reflns_threshold_expression I>2sigma(I)
_cod_data_source_file cv5299.cif
_cod_data_source_block I
_cod_original_sg_symbol_H-M 'P 21/n'
_cod_database_code 2235390
_cod_database_fobs_code 2235390

loop_
_symmetry_equiv_pos_as_xyz
'x, y, z'
'-x+1/2, y+1/2, -z+1/2'
'-x, -y, -z'
'x-1/2, -y-1/2, z-1/2'

loop_
_atom_site_type_symbol
_atom_site_label
_atom_site_fract_x
_atom_site_fract_y
_atom_site_fract_z
_atom_site_U_iso_or_equiv
_atom_site_adp_type
_atom_site_calc_flag
_atom_site_refinement_flags
_atom_site_occupancy
_atom_site_symmetry_multiplicity
N N1 0.21519(14) 0.40120(11) -0.17380(12) 0.0495(4) Uani d . 1 1
N N2 0.12415(13) 0.52517(10) 0.35165(12) 0.0458(3) Uani d . 1 1
H H2A 0.0651 0.4763 0.3552 0.055 Uiso calc R 1 1
O O1 -0.01188(13) 0.36243(10) 0.25513(11) 0.0577(3) Uani d . 1 1
O O2 -0.07301(12) 0.66500(10) 0.43621(12) 0.0619(4) Uani d . 1 1
H H2 -0.0969 0.6421 0.3646 0.093 Uiso calc R 1 1
C C1 0.16539(15) 0.39304(11) -0.06593(14) 0.0388(3) Uani d . 1 1
C C2 0.07454(15) 0.30520(11) -0.05216(14) 0.0392(4) Uani d . 1 1
C C3 0.04876(17) 0.22647(12) -0.14357(15) 0.0476(4) Uani d . 1 1
H H3 0.0925 0.2284 -0.2135 0.057 Uiso calc R 1 1
C C4 -0.04056(18) 0.14653(13) -0.13055(18) 0.0561(5) Uani d . 1 1
H H4 -0.0573 0.0950 -0.1920 0.067 Uiso calc R 1 1
C C5 -0.10582(19) 0.14211(14) -0.02650(18) 0.0588(5) Uani d . 1 1
H H5 -0.1679 0.0887 -0.0194 0.071 Uiso calc R 1 1
C C6 -0.07916(17) 0.21610(13) 0.06584(16) 0.0510(4) Uani d . 1 1
H H6 -0.1217 0.2118 0.1364 0.061 Uiso calc R 1 1
C C7 0.01172(15) 0.29820(11) 0.05497(14) 0.0399(4) Uani d . 1 1
C C8 0.04297(15) 0.37373(11) 0.15948(14) 0.0407(4) Uani d . 1 1
C C9 0.13798(14) 0.45744(10) 0.14699(13) 0.0368(3) Uani d . 1 1
C C10 0.17469(14) 0.53226(11) 0.24424(14) 0.0396(4) Uani d . 1 1
C C11 0.26736(16) 0.61437(12) 0.22536(16) 0.0468(4) Uani d . 1 1
H H11 0.2907 0.6641 0.2882 0.056 Uiso calc R 1 1
C C12 0.32171(16) 0.62173(12) 0.11914(16) 0.0494(4) Uani d . 1 1
H H12 0.3820 0.6760 0.1106 0.059 Uiso calc R 1 1
C C13 0.28866(15) 0.54778(12) 0.01932(15) 0.0434(4) Uani d . 1 1
C C14 0.34160(18) 0.55268(13) -0.09252(16) 0.0534(4) Uani d . 1 1
H H14 0.4035 0.6050 -0.1044 0.064 Uiso calc R 1 1
C C15 0.30213(18) 0.48015(14) -0.18484(16) 0.0562(5) Uani d . 1 1
H H15 0.3374 0.4858 -0.2593 0.067 Uiso calc R 1 1
C C16 0.19688(14) 0.46567(11) 0.03452(13) 0.0374(3) Uani d . 1 1
C C17 0.15778(18) 0.59083(13) 0.46331(15) 0.0505(4) Uani d . 1 1
H H17A 0.2545 0.6110 0.4737 0.061 Uiso calc R 1 1
H H17B 0.1456 0.5509 0.5370 0.061 Uiso calc R 1 1
C C18 0.06966(18) 0.68764(13) 0.45660(17) 0.0532(4) Uani d . 1 1
H H18A 0.0940 0.7261 0.5349 0.064 Uiso calc R 1 1
H H18B 0.0894 0.7315 0.3886 0.064 Uiso calc R 1 1

loop_
_atom_site_aniso_label
_atom_site_aniso_U_11
_atom_site_aniso_U_22
_atom_site_aniso_U_33
_atom_site_aniso_U_12
_atom_site_aniso_U_13
_atom_site_aniso_U_23
N1 0.0556(8) 0.0503(8) 0.0433(8) -0.0023(6) 0.0104(6) -0.0005(6)
N2 0.0481(7) 0.0442(7) 0.0446(8) -0.0034(6) 0.0072(6) -0.0084(6)
O1 0.0682(8) 0.0605(8) 0.0478(7) -0.0192(6) 0.0193(6) -0.0059(5)
O2 0.0572(8) 0.0731(9) 0.0567(8) 0.0077(6) 0.0140(6) -0.0070(6)
C1 0.0393(8) 0.0374(7) 0.0381(8) 0.0030(6) 0.0019(6) 0.0012(6)
C2 0.0402(8) 0.0349(8) 0.0394(8) 0.0036(6) -0.0015(6) 0.0008(6)
C3 0.0525(9) 0.0430(9) 0.0449(9) 0.0018(7) 0.0019(7) -0.0049(7)
C4 0.0608(11) 0.0433(9) 0.0598(11) -0.0049(8) -0.0016(8) -0.0127(8)
C5 0.0591(11) 0.0458(9) 0.0690(12) -0.0170(8) 0.0046(9) -0.0057(9)
C6 0.0518(10) 0.0472(9) 0.0530(10) -0.0097(7) 0.0064(7) 0.0011(8)
C7 0.0400(8) 0.0354(8) 0.0418(8) 0.0003(6) 0.0002(6) 0.0015(6)
C8 0.0407(8) 0.0400(8) 0.0399(8) -0.0004(6) 0.0031(6) 0.0011(6)
C9 0.0355(7) 0.0348(7) 0.0384(8) 0.0027(6) 0.0013(6) -0.0004(6)
C10 0.0361(7) 0.0381(8) 0.0424(8) 0.0052(6) 0.0005(6) -0.0011(6)
C11 0.0471(9) 0.0406(8) 0.0501(9) -0.0036(7) 0.0012(7) -0.0089(7)
C12 0.0468(9) 0.0411(9) 0.0585(11) -0.0104(7) 0.0047(7) -0.0018(7)
C13 0.0413(8) 0.0399(8) 0.0474(9) -0.0015(6) 0.0037(6) 0.0032(7)
C14 0.0543(10) 0.0533(10) 0.0535(10) -0.0118(8) 0.0121(8) 0.0049(8)
C15 0.0627(10) 0.0601(11) 0.0485(10) -0.0084(8) 0.0171(8) 0.0032(8)
C16 0.0355(7) 0.0340(7) 0.0403(8) 0.0041(6) 0.0002(6) 0.0038(6)
C17 0.0547(9) 0.0513(9) 0.0430(9) 0.0012(7) 0.0016(7) -0.0062(7)
C18 0.0599(10) 0.0487(9) 0.0503(10) 0.0018(7) 0.0081(8) -0.0074(8)

loop_
_atom_type_symbol
_atom_type_description
_atom_type_scat_dispersion_real
_atom_type_scat_dispersion_imag
_atom_type_scat_source
C C 0.0033 0.0016 'International Tables Vol C Tables 4.2.6.8 and 6.1.1.4'
H H 0.0000 0.0000 'International Tables Vol C Tables 4.2.6.8 and 6.1.1.4'
N N 0.0061 0.0033 'International Tables Vol C Tables 4.2.6.8 and 6.1.1.4'
O O 0.0106 0.0060 'International Tables Vol C Tables 4.2.6.8 and 6.1.1.4'

loop_
_geom_angle_atom_site_label_1
_geom_angle_atom_site_label_2
_geom_angle_atom_site_label_3
_geom_angle
C1 N1 C15 117.96(14)
C10 N2 C17 127.43(14)
C10 N2 H2A 116.3
C17 N2 H2A 116.3
C18 O2 H2 109.5
N1 C1 C16 122.94(14)
N1 C1 C2 117.99(13)
C16 C1 C2 119.06(13)
C7 C2 C3 118.62(14)
C7 C2 C1 119.75(13)
C3 C2 C1 121.63(14)
C4 C3 C2 120.55(16)
C4 C3 H3 119.7
C2 C3 H3 119.7
C3 C4 C5 120.43(15)
C3 C4 H4 119.8
C5 C4 H4 119.8
C6 C5 C4 120.16(16)
C6 C5 H5 119.9
C4 C5 H5 119.9
C5 C6 C7 120.50(16)
C5 C6 H6 119.8
C7 C6 H6 119.8
C6 C7 C2 119.68(14)
C6 C7 C8 118.86(14)
C2 C7 C8 121.43(13)
O1 C8 C9 122.71(14)
O1 C8 C7 119.24(13)
C9 C8 C7 118.04(13)
C10 C9 C16 118.97(13)
C10 C9 C8 121.34(14)
C16 C9 C8 119.69(13)
N2 C10 C9 120.38(13)
N2 C10 C11 120.90(13)
C9 C10 C11 118.72(14)
C12 C11 C10 121.88(14)
C12 C11 H11 119.1
C10 C11 H11 119.1
C11 C12 C13 121.34(14)
C11 C12 H12 119.3
C13 C12 H12 119.3
C14 C13 C16 118.32(14)
C14 C13 C12 123.34(14)
C16 C13 C12 118.34(14)
C15 C14 C13 119.71(15)
C15 C14 H14 120.1
C13 C14 H14 120.1
N1 C15 C14 123.62(16)
N1 C15 H15 118.2
C14 C15 H15 118.2
C13 C16 C1 117.40(14)
C13 C16 C9 120.74(13)
C1 C16 C9 121.86(13)
N2 C17 C18 113.18(13)
N2 C17 H17A 108.9
C18 C17 H17A 108.9
N2 C17 H17B 108.9
C18 C17 H17B 108.9
H17A C17 H17B 107.8
O2 C18 C17 112.42(14)
O2 C18 H18A 109.1
C17 C18 H18A 109.1
O2 C18 H18B 109.1
C17 C18 H18B 109.1
H18A C18 H18B 107.9

loop_
_geom_bond_atom_site_label_1
_geom_bond_atom_site_label_2
_geom_bond_distance
N1 C1 1.340(2)
N1 C15 1.345(2)
N2 C10 1.338(2)
N2 C17 1.458(2)
N2 H2A 0.8600
O1 C8 1.2508(18)
O2 C18 1.408(2)
O2 H2 0.8200
C1 C16 1.421(2)
C1 C2 1.462(2)
C2 C7 1.402(2)
C2 C3 1.404(2)
C3 C4 1.374(2)
C3 H3 0.9300
C4 C5 1.385(3)
C4 H4 0.9300
C5 C6 1.368(2)
C5 H5 0.9300
C6 C7 1.400(2)
C6 H6 0.9300
C7 C8 1.477(2)
C8 C9 1.446(2)
C9 C10 1.421(2)
C9 C16 1.434(2)
C10 C11 1.431(2)
C11 C12 1.347(2)
C11 H11 0.9300
C12 C13 1.429(2)
C12 H12 0.9300
C13 C14 1.393(2)
C13 C16 1.416(2)
C14 C15 1.368(2)
C14 H14 0.9300
C15 H15 0.9300
C17 C18 1.510(2)
C17 H17A 0.9700
C17 H17B 0.9700
C18 H18A 0.9700
C18 H18B 0.9700

loop_
_geom_hbond_atom_site_label_D
_geom_hbond_atom_site_label_H
_geom_hbond_atom_site_label_A
_geom_hbond_site_symmetry_A
_geom_hbond_distance_DH
_geom_hbond_distance_HA
_geom_hbond_distance_DA
_geom_hbond_angle_DHA
N2 H2A O1 . 0.86 1.90 2.5990(17) 138
O2 H2 N1 3_565 0.82 2.24 3.0434(18) 165

loop_
_geom_torsion_atom_site_label_1
_geom_torsion_atom_site_label_2
_geom_torsion_atom_site_label_3
_geom_torsion_atom_site_label_4
_geom_torsion
C15 N1 C1 C16 2.1(2)
C15 N1 C1 C2 -177.97(14)
N1 C1 C2 C7 -175.08(13)
C16 C1 C2 C7 4.8(2)
N1 C1 C2 C3 5.3(2)
C16 C1 C2 C3 -174.74(13)
C7 C2 C3 C4 2.6(2)
C1 C2 C3 C4 -177.84(14)
C2 C3 C4 C5 -0.4(3)
C3 C4 C5 C6 -1.6(3)
C4 C5 C6 C7 1.4(3)
C5 C6 C7 C2 0.8(2)
C5 C6 C7 C8 -177.12(14)
C3 C2 C7 C6 -2.7(2)
C1 C2 C7 C6 177.68(13)
C3 C2 C7 C8 175.10(13)
C1 C2 C7 C8 -4.5(2)
C6 C7 C8 O1 0.3(2)
C2 C7 C8 O1 -177.57(13)
C6 C7 C8 C9 179.47(13)
C2 C7 C8 C9 1.6(2)
O1 C8 C9 C10 0.1(2)
C7 C8 C9 C10 -179.09(12)
O1 C8 C9 C16 -179.94(13)
C7 C8 C9 C16 0.9(2)
C17 N2 C10 C9 175.77(13)
C17 N2 C10 C11 -3.7(2)
C16 C9 C10 N2 -178.32(12)
C8 C9 C10 N2 1.6(2)
C16 C9 C10 C11 1.1(2)
C8 C9 C10 C11 -178.90(13)
N2 C10 C11 C12 178.58(14)
C9 C10 C11 C12 -0.9(2)
C10 C11 C12 C13 0.4(2)
C11 C12 C13 C14 179.55(16)
C11 C12 C13 C16 -0.1(2)
C16 C13 C14 C15 1.2(2)
C12 C13 C14 C15 -178.41(15)
C1 N1 C15 C14 -0.4(3)
C13 C14 C15 N1 -1.2(3)
C14 C13 C16 C1 0.3(2)
C12 C13 C16 C1 179.97(12)
C14 C13 C16 C9 -179.27(13)
C12 C13 C16 C9 0.4(2)
N1 C1 C16 C13 -2.0(2)
C2 C1 C16 C13 178.04(12)
N1 C1 C16 C9 177.53(13)
C2 C1 C16 C9 -2.4(2)
C10 C9 C16 C13 -0.9(2)
C8 C9 C16 C13 179.11(12)
C10 C9 C16 C1 179.52(12)
C8 C9 C16 C1 -0.4(2)
C10 N2 C17 C18 86.77(19)
N2 C17 C18 O2 56.18(19)

loop_
_cod_related_entry_id
_cod_related_entry_database
_cod_related_entry_code
1 ChemSpider 30657852
